data_4504952
loop_
_publ_author_name
'Saha, Binoy K.'
'Jetti, Ram K. R.'
'Reddy, L. Sreenivas'
'Aitipamula, Srinivasulu'
'Nangia, Ashwini'

_publ_section_title
;
 Halogen Trimer-Mediated Hexagonal Host Framework of
 2,4,6-Tris(4-halophenoxy)-1,3,5-triazine. Supramolecular Isomerism from
 Hexagonal Channel (X = Cl, Br) to Cage Structure (X = I)
;
_journal_issue 3
_journal_name_full 'Crystal Growth &amp; Design'
_journal_page_first 887
_journal_paper_doi 10.1021/cg049691r
_journal_volume 5
_journal_year 2005
_chemical_formula_moiety '2 (C21 H12 Br3 N3 O3 ), C6 F6'
_chemical_formula_sum 'C48 H24 Br6 F6 N6 O6'
_chemical_formula_weight 1374.13
_chemical_name_common '2,4,6-tris(4-bromophenoxy)-1,3,5-triazine, hexafluorobenzene'
_chemical_name_systematic
; 
 2,4,6-tris(4-bromophenoxy)-1,3,5-triazine, hexafluorobenzene 
;
_space_group_IT_number 148
_symmetry_cell_setting hexagonal
_symmetry_space_group_name_Hall '-R 3'
_symmetry_space_group_name_H-M 'R -3 :H'
_atom_sites_solution_hydrogens geom
_atom_sites_solution_primary direct
_atom_sites_solution_secondary difmap
_audit_creation_method SHELXL-97
_cell_angle_alpha 90.00
_cell_angle_beta 90.00
_cell_angle_gamma 120.00
_cell_formula_units_Z 3
_cell_length_a 15.1070(9)
_cell_length_b 15.1070(9)
_cell_length_c 18.019(2)
_cell_measurement_reflns_used 3524
_cell_measurement_temperature 100(2)
_cell_measurement_theta_max 27.96
_cell_measurement_theta_min 2.70
_cell_volume 3561.4(5)
_computing_cell_refinement 'Bruker SMART'
_computing_data_collection 'Bruker SMART'
_computing_data_reduction 'Bruker SAINT'
_computing_molecular_graphics 'Bruker SHELXTL'
_computing_publication_material 'Bruker SHELXTL'
_computing_structure_refinement 'SHELXL-97 (Sheldrick, 1997)'
_computing_structure_solution 'SHELXS-97 (Sheldrick, 1990)'
_diffrn_ambient_temperature 100(2)
_diffrn_measured_fraction_theta_full 1.000
_diffrn_measured_fraction_theta_max 1.000
_diffrn_measurement_device_type 'CCD area detector'
_diffrn_measurement_method 'phi and omega scans'
_diffrn_radiation_monochromator graphite
_diffrn_radiation_source 'fine-focus sealed tube'
_diffrn_radiation_type MoK\a
_diffrn_radiation_wavelength 0.71073
_diffrn_reflns_av_R_equivalents 0.0250
_diffrn_reflns_av_sigmaI/netI 0.0228
_diffrn_reflns_limit_h_max 18
_diffrn_reflns_limit_h_min -16
_diffrn_reflns_limit_k_max 11
_diffrn_reflns_limit_k_min -16
_diffrn_reflns_limit_l_max 22
_diffrn_reflns_limit_l_min -22
_diffrn_reflns_number 5932
_diffrn_reflns_theta_full 26.01
_diffrn_reflns_theta_max 26.01
_diffrn_reflns_theta_min 1.92
_exptl_absorpt_coefficient_mu 5.154
_exptl_absorpt_correction_T_max 0.538
_exptl_absorpt_correction_T_min 0.313
_exptl_absorpt_correction_type empirical
_exptl_absorpt_process_details 'Bruker Nonius area detector scaling and absorption correction - V2.10'
_exptl_crystal_colour colourless
_exptl_crystal_density_diffrn 1.922
_exptl_crystal_density_method none
_exptl_crystal_description block
_exptl_crystal_F_000 1998
_exptl_crystal_size_max 0.44
_exptl_crystal_size_mid 0.28
_exptl_crystal_size_min 0.12
_refine_diff_density_max 0.468
_refine_diff_density_min -0.500
_refine_diff_density_rms 0.088
_refine_ls_extinction_method none
_refine_ls_goodness_of_fit_ref 1.035
_refine_ls_hydrogen_treatment mixed
_refine_ls_matrix_type full
_refine_ls_number_parameters 109
_refine_ls_number_reflns 1562
_refine_ls_number_restraints 0
_refine_ls_restrained_S_all 1.035
_refine_ls_R_factor_all 0.0269
_refine_ls_R_factor_gt 0.0246
_refine_ls_shift/su_max 0.000
_refine_ls_shift/su_mean 0.000
_refine_ls_structure_factor_coef Fsqd
_refine_ls_weighting_details 'calc w=1/[\s^2^(Fo^2^)+(0.0369P)^2^+6.3994P] where P=(Fo^2^+2Fc^2^)/3'
_refine_ls_weighting_scheme calc
_refine_ls_wR_factor_gt 0.0621
_refine_ls_wR_factor_ref 0.0632
_reflns_number_gt 1454
_reflns_number_total 1562
_reflns_threshold_expression >2sigma(I)
_cod_data_source_file cg049691rsi20040907_111943.cif
_cod_data_source_block an12_m
_cod_original_sg_symbol_H-M R-3
_cod_database_code 4504952

loop_
_symmetry_equiv_pos_as_xyz
'x, y, z'
'-y, x-y, z'
'-x+y, -x, z'
'x+2/3, y+1/3, z+1/3'
'-y+2/3, x-y+1/3, z+1/3'
'-x+y+2/3, -x+1/3, z+1/3'
'x+1/3, y+2/3, z+2/3'
'-y+1/3, x-y+2/3, z+2/3'
'-x+y+1/3, -x+2/3, z+2/3'
'-x, -y, -z'
'y, -x+y, -z'
'x-y, x, -z'
'-x+2/3, -y+1/3, -z+1/3'
'y+2/3, -x+y+1/3, -z+1/3'
'x-y+2/3, x+1/3, -z+1/3'
'-x+1/3, -y+2/3, -z+2/3'
'y+1/3, -x+y+2/3, -z+2/3'
'x-y+1/3, x+2/3, -z+2/3'

loop_
_atom_site_label
_atom_site_type_symbol
_atom_site_fract_x
_atom_site_fract_y
_atom_site_fract_z
_atom_site_U_iso_or_equiv
_atom_site_adp_type
_atom_site_occupancy
_atom_site_symmetry_multiplicity
_atom_site_calc_flag
_atom_site_refinement_flags
Br1 Br 0.159191(17) 0.099781(16) 0.706701(12) 0.02343(11) Uani 1 1 d .
O1 O 0.42064(11) 0.55465(11) 0.75491(8) 0.0172(3) Uani 1 1 d .
C5 C 0.36229(17) 0.40890(17) 0.67656(11) 0.0199(5) Uani 1 1 d .
H5 H 0.4033 0.4529 0.6378 0.024 Uiso 1 1 calc R
C1 C 0.24566(17) 0.24254(16) 0.72290(12) 0.0182(4) Uani 1 1 d .
C3 C 0.30476(18) 0.38636(17) 0.80365(12) 0.0203(5) Uani 1 1 d .
H3 H 0.3066 0.4152 0.8509 0.024 Uiso 1 1 calc R
C2 C 0.24636(18) 0.28186(17) 0.79247(11) 0.0215(5) Uani 1 1 d .
H2 H 0.2074 0.2378 0.8319 0.026 Uiso 1 1 calc R
C4 C 0.36022(16) 0.44788(16) 0.74500(11) 0.0166(4) Uani 1 1 d .
C6 C 0.30338(17) 0.30385(18) 0.66490(12) 0.0213(5) Uani 1 1 d .
H6 H 0.3030 0.2750 0.6180 0.026 Uiso 1 1 calc R
N1 N 0.43815(13) 0.71008(13) 0.75636(9) 0.0150(4) Uani 1 1 d .
C10 C 0.37315(16) 0.60922(16) 0.75633(10) 0.0152(4) Uani 1 1 d .
F2 F 0.5746(2) 0.4480(2) 0.83348(14) 0.0877(8) Uani 1 1 d .
C11 C 0.6199(3) 0.3910(3) 0.83352(17) 0.0533(8) Uani 1 1 d .

loop_
_atom_site_aniso_label
_atom_site_aniso_U_11
_atom_site_aniso_U_22
_atom_site_aniso_U_33
_atom_site_aniso_U_23
_atom_site_aniso_U_13
_atom_site_aniso_U_12
Br1 0.02362(15) 0.01649(14) 0.02723(15) -0.00104(8) -0.00083(8) 0.00782(10)
O1 0.0163(8) 0.0157(8) 0.0208(7) 0.0006(6) -0.0004(6) 0.0091(6)
C5 0.0226(12) 0.0203(11) 0.0181(10) 0.0047(8) 0.0047(9) 0.0117(9)
C1 0.0162(10) 0.0139(10) 0.0242(11) -0.0008(8) -0.0023(8) 0.0073(9)
C3 0.0265(12) 0.0216(11) 0.0150(10) -0.0002(8) 0.0007(8) 0.0136(10)
C2 0.0260(12) 0.0200(11) 0.0182(10) 0.0052(8) 0.0041(9) 0.0113(10)
C4 0.0155(10) 0.0157(11) 0.0206(10) 0.0004(8) -0.0018(8) 0.0093(9)
C6 0.0244(12) 0.0223(11) 0.0184(10) -0.0027(8) 0.0019(9) 0.0126(10)
N1 0.0162(9) 0.0160(9) 0.0123(8) 0.0004(7) 0.0000(6) 0.0076(7)
C10 0.0205(11) 0.0205(11) 0.0067(8) -0.0001(7) -0.0013(8) 0.0118(9)
F2 0.123(2) 0.115(2) 0.0711(15) -0.0012(14) 0.0001(14) 0.093(2)
C11 0.074(2) 0.074(3) 0.0301(14) 0.0012(14) 0.0000(14) 0.0504(18)

loop_
_atom_type_symbol
_atom_type_description
_atom_type_scat_dispersion_real
_atom_type_scat_dispersion_imag
_atom_type_scat_source
C C 0.0033 0.0016 'International Tables Vol C Tables 4.2.6.8 and 6.1.1.4'
H H 0.0000 0.0000 'International Tables Vol C Tables 4.2.6.8 and 6.1.1.4'
N N 0.0061 0.0033 'International Tables Vol C Tables 4.2.6.8 and 6.1.1.4'
O O 0.0106 0.0060 'International Tables Vol C Tables 4.2.6.8 and 6.1.1.4'
F F 0.0171 0.0103 'International Tables Vol C Tables 4.2.6.8 and 6.1.1.4'
Br Br -0.2901 2.4595 'International Tables Vol C Tables 4.2.6.8 and 6.1.1.4'

loop_
_geom_angle_atom_site_label_1
_geom_angle_atom_site_label_2
_geom_angle_atom_site_label_3
_geom_angle
_geom_angle_site_symmetry_1
_geom_angle_site_symmetry_3
C10 O1 C4 117.85(17) . .
C4 C5 C6 119.01(19) . .
C6 C1 C2 122.1(2) . .
C6 C1 Br1 119.33(16) . .
C2 C1 Br1 118.57(16) . .
C4 C3 C2 118.9(2) . .
C1 C2 C3 119.0(2) . .
C5 C4 C3 122.3(2) . .
C5 C4 O1 117.57(18) . .
C3 C4 O1 120.04(18) . .
C1 C6 C5 118.67(19) . .
C10 N1 C10 112.6(2) 2_665 .
N1 C10 O1 119.82(19) 3_565 .
N1 C10 N1 127.4(2) 3_565 .
O1 C10 N1 112.81(18) . .
F2 C11 C11 119.7(4) . 17_556
F2 C11 C11 120.3(4) . 18_546
C11 C11 C11 119.986(6) 17_556 18_546

loop_
_geom_bond_atom_site_label_1
_geom_bond_atom_site_label_2
_geom_bond_distance
_geom_bond_site_symmetry_2
Br1 C1 1.904(2) .
O1 C10 1.337(3) .
O1 C4 1.412(3) .
C5 C4 1.374(3) .
C5 C6 1.394(3) .
C1 C6 1.379(3) .
C1 C2 1.385(3) .
C3 C4 1.380(3) .
C3 C2 1.385(3) .
N1 C10 1.325(3) 2_665
N1 C10 1.338(3) .
C10 N1 1.325(3) 3_565
F2 C11 1.341(4) .
C11 C11 1.369(3) 17_556
C11 C11 1.369(3) 18_546
